data_2230134
loop_
_publ_author_name
'Xia, Wen-Bin'
'Bai, Xiao-Guang'
'Liu, Hong-Tao'
'Wang, Ju-Xian'

_publ_section_title
;
 5-<i>tert</i>-Butyl 1-ethyl
 3-amino-1,4,5,6-tetrahydropyrrolo[3,4-<i>c</i>]pyrazole-1,5-dicarboxylate
;
_journal_coeditor_code RZ2580
_journal_issue 5
_journal_name_full 'Acta Crystallographica Section E'
_journal_page_first o1150
_journal_paper_doi 10.1107/S1600536811013444
_journal_volume 67
_journal_year 2011
_chemical_formula_iupac 'C13 H20 N4 O4'
_chemical_formula_moiety 'C13 H20 N4 O4'
_chemical_formula_sum 'C13 H20 N4 O4'
_chemical_formula_weight 296.33
_chemical_name_systematic
;
5-<i>tert</i>-Butyl 1-ethyl
3-amino-1,4,5,6-tetrahydropyrrolo[3,4-<i>c</i>]pyrazole-1,5-dicarboxylate
;
_space_group_IT_number 2
_symmetry_cell_setting triclinic
_symmetry_space_group_name_Hall '-P 1'
_symmetry_space_group_name_H-M 'P -1'
_atom_sites_solution_hydrogens geom
_atom_sites_solution_primary direct
_atom_sites_solution_secondary difmap
_audit_creation_method SHELXL-97
_cell_angle_alpha 70.845(5)
_cell_angle_beta 65.875(4)
_cell_angle_gamma 85.821(5)
_cell_formula_units_Z 4
_cell_length_a 10.772(3)
_cell_length_b 12.180(4)
_cell_length_c 12.986(4)
_cell_measurement_reflns_used 2737
_cell_measurement_temperature 296(2)
_cell_measurement_theta_max 28.03
_cell_measurement_theta_min 2.63
_cell_volume 1465.2(8)
_computing_cell_refinement 'SAINT (Bruker, 2008)'
_computing_data_collection 'APEX2 (Bruker, 2008)'
_computing_data_reduction 'SAINT (Bruker, 2008)'
_computing_molecular_graphics 'SHELXTL (Sheldrick, 2008)'
_computing_publication_material 'SHELXTL (Sheldrick, 2008)'
_computing_structure_refinement 'SHELXL97 (Sheldrick, 2008)'
_computing_structure_solution 'SHELXS97 (Sheldrick, 2008)'
_diffrn_ambient_temperature 296(2)
_diffrn_measured_fraction_theta_full 0.988
_diffrn_measured_fraction_theta_max 0.988
_diffrn_measurement_device_type 'Bruker APEXII CCD'
_diffrn_measurement_method '\f and \w'
_diffrn_radiation_monochromator graphite
_diffrn_radiation_source 'fine-focus sealed tube'
_diffrn_radiation_type MoK\a
_diffrn_radiation_wavelength 0.71073
_diffrn_reflns_av_R_equivalents 0.0260
_diffrn_reflns_av_sigmaI/netI 0.0483
_diffrn_reflns_limit_h_max 10
_diffrn_reflns_limit_h_min -12
_diffrn_reflns_limit_k_max 14
_diffrn_reflns_limit_k_min -12
_diffrn_reflns_limit_l_max 10
_diffrn_reflns_limit_l_min -15
_diffrn_reflns_number 7444
_diffrn_reflns_theta_full 25.01
_diffrn_reflns_theta_max 25.01
_diffrn_reflns_theta_min 1.77
_diffrn_standards_number 0
_exptl_absorpt_coefficient_mu 0.101
_exptl_absorpt_correction_T_max 0.9960
_exptl_absorpt_correction_T_min 0.9940
_exptl_absorpt_correction_type multi-scan
_exptl_absorpt_process_details '(SADABS; Bruker, 2008)'
_exptl_crystal_colour colourless
_exptl_crystal_density_diffrn 1.343
_exptl_crystal_density_method 'not measured'
_exptl_crystal_description block
_exptl_crystal_F_000 632
_exptl_crystal_size_max 0.06
_exptl_crystal_size_mid 0.05
_exptl_crystal_size_min 0.04
_refine_diff_density_max 0.258
_refine_diff_density_min -0.323
_refine_ls_extinction_method none
_refine_ls_goodness_of_fit_ref 1.029
_refine_ls_hydrogen_treatment constr
_refine_ls_matrix_type full
_refine_ls_number_parameters 387
_refine_ls_number_reflns 5102
_refine_ls_number_restraints 0
_refine_ls_restrained_S_all 1.029
_refine_ls_R_factor_all 0.0655
_refine_ls_R_factor_gt 0.0473
_refine_ls_shift/su_max 0.000
_refine_ls_shift/su_mean 0.000
_refine_ls_structure_factor_coef Fsqd
_refine_ls_weighting_details 'calc w=1/[\s^2^(Fo^2^)+(0.0632P)^2^+0.4323P] where P=(Fo^2^+2Fc^2^)/3'
_refine_ls_weighting_scheme calc
_refine_ls_wR_factor_gt 0.1164
_refine_ls_wR_factor_ref 0.1281
_reflns_number_gt 3915
_reflns_number_total 5102
_reflns_threshold_expression I>2\s(I)
_cod_data_source_file rz2580.cif
_cod_data_source_block I
_cod_original_cell_volume 1465.2(7)
_cod_database_code 2230134
_cod_database_fobs_code 2230134

loop_
_symmetry_equiv_pos_as_xyz
'x, y, z'
'-x, -y, -z'

loop_
_atom_site_type_symbol
_atom_site_label
_atom_site_fract_x
_atom_site_fract_y
_atom_site_fract_z
_atom_site_U_iso_or_equiv
_atom_site_adp_type
_atom_site_calc_flag
_atom_site_refinement_flags
_atom_site_occupancy
_atom_site_disorder_assembly
_atom_site_disorder_group
O O1 0.26829(15) 0.40073(13) 0.06447(14) 0.0348(4) Uani d . 1 . .
O O2 0.15420(17) 0.22918(13) 0.11483(14) 0.0383(4) Uani d . 1 . .
O O3 0.18836(13) 0.80172(12) 0.11637(12) 0.0248(3) Uani d . 1 . .
O O4 -0.02679(14) 0.86224(13) 0.15737(14) 0.0303(4) Uani d . 1 . .
O O5 0.28280(14) 1.06702(13) 0.45631(14) 0.0333(4) Uani d . 1 . .
O O6 0.39625(15) 1.23659(13) 0.41233(14) 0.0348(4) Uani d . 1 . .
O O7 0.33735(13) 0.66947(12) 0.40945(12) 0.0263(3) Uani d . 1 . .
O O8 0.54850(14) 0.63169(12) 0.29063(12) 0.0264(3) Uani d . 1 . .
N N1 0.04383(17) 0.39313(15) 0.13325(15) 0.0266(4) Uani d . 1 . .
N N2 -0.08554(17) 0.34058(15) 0.17464(16) 0.0278(4) Uani d . 1 . .
N N3 0.03062(16) 0.69338(14) 0.12056(15) 0.0252(4) Uani d . 1 . .
N N4 -0.30512(18) 0.40713(16) 0.22648(17) 0.0334(5) Uani d . 1 . .
H H4" -0.3627 0.4607 0.2482 0.050 Uiso d R 1 . .
H H4' -0.3438 0.3339 0.2641 0.050 Uiso d R 1 . .
N N5 0.50579(16) 1.08232(14) 0.36264(15) 0.0240(4) Uani d . 1 . .
N N6 0.63493(17) 1.14050(15) 0.30111(15) 0.0259(4) Uani d . 1 . .
N N7 0.51226(16) 0.79033(14) 0.34994(15) 0.0238(4) Uani d . 1 . .
N N8 0.85181(18) 1.08823(16) 0.19749(17) 0.0363(5) Uani d . 1 . .
H H8' 0.8873 1.1559 0.1818 0.044 Uiso calc R 1 . .
H H8" 0.9026 1.0366 0.1726 0.044 Uiso calc R 1 . .
C C1 0.0358(2) 0.50843(17) 0.12258(17) 0.0240(5) Uani d . 1 . .
C C2 -0.1695(2) 0.42522(18) 0.18909(18) 0.0265(5) Uani d . 1 . .
C C3 -0.0945(2) 0.53222(18) 0.15632(18) 0.0239(5) Uani d . 1 . .
C C4 -0.1110(2) 0.65547(17) 0.15288(19) 0.0252(5) Uani d . 1 . .
H H4D -0.1435 0.6998 0.0929 0.030 Uiso calc R 1 . .
H H4E -0.1721 0.6611 0.2300 0.030 Uiso calc R 1 . .
C C5 0.1312(2) 0.60819(17) 0.08967(18) 0.0247(5) Uani d . 1 . .
H H5A 0.1848 0.5907 0.1369 0.030 Uiso calc R 1 . .
H H5B 0.1914 0.6337 0.0054 0.030 Uiso calc R 1 . .
C C6 0.1580(2) 0.33069(19) 0.10486(18) 0.0289(5) Uani d . 1 . .
C C7 0.3986(2) 0.3522(2) 0.0194(2) 0.0403(6) Uani d . 1 . .
H H7A 0.4667 0.4144 -0.0399 0.048 Uiso calc R 1 . .
H H7B 0.3917 0.2983 -0.0191 0.048 Uiso calc R 1 . .
C C8 0.4422(3) 0.2901(3) 0.1178(2) 0.0500(7) Uani d . 1 . .
H H8D 0.4388 0.3408 0.1619 0.075 Uiso calc R 1 . .
H H8E 0.5337 0.2679 0.0845 0.075 Uiso calc R 1 . .
H H8F 0.3822 0.2218 0.1703 0.075 Uiso calc R 1 . .
C C9 0.0578(2) 0.79265(17) 0.13261(18) 0.0233(5) Uani d . 1 . .
C C10 0.24457(19) 0.90541(17) 0.12164(18) 0.0230(5) Uani d . 1 . .
C C11 0.3866(2) 0.87316(18) 0.10925(19) 0.0286(5) Uani d . 1 . .
H H11A 0.3815 0.8011 0.1707 0.043 Uiso calc R 1 . .
H H11B 0.4315 0.9335 0.1168 0.043 Uiso calc R 1 . .
H H11C 0.4371 0.8643 0.0324 0.043 Uiso calc R 1 . .
C C12 0.1652(2) 0.9233(2) 0.24050(18) 0.0303(5) Uani d . 1 . .
H H12A 0.0756 0.9455 0.2468 0.046 Uiso calc R 1 . .
H H12B 0.2116 0.9837 0.2466 0.046 Uiso calc R 1 . .
H H12C 0.1577 0.8522 0.3038 0.046 Uiso calc R 1 . .
C C13 0.2481(2) 1.00881(18) 0.01703(18) 0.0279(5) Uani d . 1 . .
H H13A 0.2999 0.9927 -0.0559 0.042 Uiso calc R 1 . .
H H13B 0.2899 1.0760 0.0166 0.042 Uiso calc R 1 . .
H H13C 0.1567 1.0235 0.0239 0.042 Uiso calc R 1 . .
C C14 0.7175(2) 1.06333(17) 0.26074(18) 0.0242(5) Uani d . 1 . .
C C15 0.6416(2) 0.95619(17) 0.29503(17) 0.0223(4) Uani d . 1 . .
C C16 0.5126(2) 0.97181(17) 0.35743(17) 0.0226(4) Uani d . 1 . .
C C17 0.3930(2) 1.13870(19) 0.41168(18) 0.0272(5) Uani d . 1 . .
C C18 0.1527(2) 1.1110(2) 0.5106(2) 0.0393(6) Uani d . 1 . .
H H18A 0.1624 1.1630 0.5500 0.047 Uiso calc R 1 . .
H H18B 0.0880 1.0467 0.5704 0.047 Uiso calc R 1 . .
C C19 0.0999(3) 1.1747(3) 0.4194(2) 0.0500(7) Uani d . 1 . .
H H19A 0.1563 1.2452 0.3675 0.075 Uiso calc R 1 . .
H H19B 0.0080 1.1935 0.4585 0.075 Uiso calc R 1 . .
H H19C 0.1014 1.1266 0.3734 0.075 Uiso calc R 1 . .
C C20 0.4166(2) 0.86791(17) 0.40609(18) 0.0245(5) Uani d . 1 . .
H H20A 0.3799 0.8369 0.4926 0.029 Uiso calc R 1 . .
H H20B 0.3426 0.8839 0.3802 0.029 Uiso calc R 1 . .
C C21 0.65594(19) 0.83642(17) 0.28762(18) 0.0227(4) Uani d . 1 . .
H H21A 0.6951 0.8374 0.2055 0.027 Uiso calc R 1 . .
H H21B 0.7108 0.7922 0.3283 0.027 Uiso calc R 1 . .
C C22 0.4724(2) 0.69102(17) 0.34557(17) 0.0223(4) Uani d . 1 . .
C C23 0.2682(2) 0.55632(18) 0.43977(19) 0.0269(5) Uani d . 1 . .
C C24 0.3325(2) 0.45964(18) 0.5035(2) 0.0318(5) Uani d . 1 . .
H H24A 0.4243 0.4547 0.4499 0.048 Uiso calc R 1 . .
H H24B 0.2809 0.3872 0.5303 0.048 Uiso calc R 1 . .
H H24C 0.3335 0.4753 0.5710 0.048 Uiso calc R 1 . .
C C25 0.2688(2) 0.5414(2) 0.3285(2) 0.0366(6) Uani d . 1 . .
H H25A 0.2313 0.6073 0.2891 0.055 Uiso calc R 1 . .
H H25B 0.2148 0.4717 0.3500 0.055 Uiso calc R 1 . .
H H25C 0.3607 0.5358 0.2756 0.055 Uiso calc R 1 . .
C C26 0.1261(2) 0.5688(2) 0.5249(2) 0.0355(6) Uani d . 1 . .
H H26A 0.1310 0.5911 0.5876 0.053 Uiso calc R 1 . .
H H26B 0.0732 0.4958 0.5588 0.053 Uiso calc R 1 . .
H H26C 0.0837 0.6274 0.4825 0.053 Uiso calc R 1 . .

loop_
_atom_site_aniso_label
_atom_site_aniso_U_11
_atom_site_aniso_U_22
_atom_site_aniso_U_33
_atom_site_aniso_U_12
_atom_site_aniso_U_13
_atom_site_aniso_U_23
O1 0.0307(8) 0.0283(9) 0.0448(9) 0.0079(7) -0.0123(7) -0.0166(7)
O2 0.0497(10) 0.0235(9) 0.0474(10) 0.0099(7) -0.0223(8) -0.0171(7)
O3 0.0228(7) 0.0174(7) 0.0364(8) 0.0017(6) -0.0129(6) -0.0105(6)
O4 0.0246(8) 0.0212(8) 0.0471(9) 0.0035(6) -0.0139(7) -0.0151(7)
O5 0.0252(8) 0.0301(9) 0.0415(9) 0.0043(7) -0.0074(7) -0.0165(7)
O6 0.0394(9) 0.0243(9) 0.0429(9) 0.0074(7) -0.0140(7) -0.0184(7)
O7 0.0257(8) 0.0195(8) 0.0348(8) -0.0016(6) -0.0130(6) -0.0089(6)
O8 0.0308(8) 0.0185(8) 0.0308(8) 0.0028(6) -0.0126(6) -0.0094(6)
N1 0.0303(9) 0.0179(9) 0.0328(10) 0.0031(7) -0.0125(8) -0.0106(8)
N2 0.0319(10) 0.0197(9) 0.0331(10) 0.0011(8) -0.0137(8) -0.0096(8)
N3 0.0234(9) 0.0187(9) 0.0354(10) 0.0032(7) -0.0120(8) -0.0115(8)
N4 0.0298(10) 0.0221(10) 0.0455(11) -0.0031(8) -0.0124(9) -0.0103(9)
N5 0.0252(9) 0.0170(9) 0.0291(9) 0.0010(7) -0.0101(7) -0.0081(7)
N6 0.0258(9) 0.0191(9) 0.0313(10) 0.0001(7) -0.0100(8) -0.0083(8)
N7 0.0241(9) 0.0186(9) 0.0309(9) 0.0018(7) -0.0117(7) -0.0103(7)
N8 0.0266(10) 0.0200(10) 0.0557(13) -0.0013(8) -0.0077(9) -0.0156(9)
C1 0.0319(11) 0.0191(11) 0.0244(10) 0.0021(9) -0.0134(9) -0.0088(9)
C2 0.0340(12) 0.0213(11) 0.0256(11) -0.0009(9) -0.0134(9) -0.0070(9)
C3 0.0274(11) 0.0205(11) 0.0269(11) 0.0030(9) -0.0128(9) -0.0096(9)
C4 0.0264(11) 0.0188(11) 0.0325(11) 0.0003(8) -0.0133(9) -0.0090(9)
C5 0.0267(11) 0.0209(11) 0.0290(11) 0.0040(9) -0.0116(9) -0.0113(9)
C6 0.0391(13) 0.0229(12) 0.0278(11) 0.0068(10) -0.0148(10) -0.0116(9)
C7 0.0344(13) 0.0409(15) 0.0446(14) 0.0137(11) -0.0116(11) -0.0210(12)
C8 0.0479(15) 0.0555(18) 0.0545(17) 0.0147(13) -0.0253(13) -0.0244(14)
C9 0.0248(10) 0.0175(10) 0.0254(10) -0.0007(9) -0.0097(9) -0.0047(8)
C10 0.0221(10) 0.0180(10) 0.0280(11) -0.0034(8) -0.0092(8) -0.0068(8)
C11 0.0268(11) 0.0234(11) 0.0346(12) 0.0006(9) -0.0130(9) -0.0077(9)
C12 0.0285(11) 0.0338(13) 0.0294(11) -0.0005(9) -0.0108(9) -0.0118(10)
C13 0.0295(11) 0.0211(11) 0.0305(11) 0.0025(9) -0.0107(9) -0.0074(9)
C14 0.0284(11) 0.0176(11) 0.0270(11) 0.0006(9) -0.0122(9) -0.0064(9)
C15 0.0257(11) 0.0175(10) 0.0236(10) 0.0007(8) -0.0108(9) -0.0055(8)
C16 0.0284(11) 0.0180(10) 0.0237(10) 0.0017(8) -0.0131(9) -0.0064(8)
C17 0.0314(12) 0.0255(12) 0.0273(11) 0.0054(9) -0.0125(9) -0.0119(9)
C18 0.0292(12) 0.0452(15) 0.0402(13) 0.0077(11) -0.0044(10) -0.0234(12)
C19 0.0383(14) 0.0593(18) 0.0593(17) 0.0192(13) -0.0192(13) -0.0320(15)
C20 0.0247(10) 0.0210(11) 0.0285(11) 0.0015(8) -0.0103(9) -0.0096(9)
C21 0.0246(10) 0.0169(10) 0.0267(11) 0.0009(8) -0.0110(9) -0.0065(8)
C22 0.0276(11) 0.0186(10) 0.0225(10) -0.0001(9) -0.0148(9) -0.0027(8)
C23 0.0323(11) 0.0185(11) 0.0330(11) -0.0043(9) -0.0175(10) -0.0054(9)
C24 0.0380(12) 0.0220(12) 0.0354(12) -0.0013(10) -0.0192(10) -0.0033(10)
C25 0.0477(14) 0.0295(13) 0.0372(13) -0.0068(11) -0.0231(11) -0.0075(10)
C26 0.0305(12) 0.0313(13) 0.0441(13) -0.0056(10) -0.0174(10) -0.0073(11)

loop_
_atom_type_symbol
_atom_type_description
_atom_type_scat_dispersion_real
_atom_type_scat_dispersion_imag
_atom_type_scat_source
C C 0.0033 0.0016 'International Tables Vol C Tables 4.2.6.8 and 6.1.1.4'
H H 0.0000 0.0000 'International Tables Vol C Tables 4.2.6.8 and 6.1.1.4'
N N 0.0061 0.0033 'International Tables Vol C Tables 4.2.6.8 and 6.1.1.4'
O O 0.0106 0.0060 'International Tables Vol C Tables 4.2.6.8 and 6.1.1.4'

loop_
_geom_angle_atom_site_label_1
_geom_angle_atom_site_label_2
_geom_angle_atom_site_label_3
_geom_angle_site_symmetry_1
_geom_angle_site_symmetry_3
_geom_angle
_geom_angle_publ_flag
C6 O1 C7 . . 116.59(18) ?
C9 O3 C10 . . 120.85(15) ?
C17 O5 C18 . . 117.13(18) ?
C22 O7 C23 . . 121.69(16) ?
C1 N1 C6 . . 128.99(18) ?
C1 N1 N2 . . 110.17(16) ?
C6 N1 N2 . . 120.78(17) ?
C2 N2 N1 . . 104.91(16) ?
C9 N3 C5 . . 124.64(17) ?
C9 N3 C4 . . 120.16(17) ?
C5 N3 C4 . . 114.81(15) ?
C2 N4 H4" . . 121.4 ?
C2 N4 H4' . . 119.3 ?
H4" N4 H4' . . 112.9 ?
C16 N5 C17 . . 128.92(17) ?
C16 N5 N6 . . 110.18(16) ?
C17 N5 N6 . . 120.77(16) ?
C14 N6 N5 . . 104.90(16) ?
C22 N7 C21 . . 121.67(17) ?
C22 N7 C20 . . 123.51(16) ?
C21 N7 C20 . . 114.55(15) ?
C14 N8 H8' . . 120.0 ?
C14 N8 H8" . . 120.0 ?
H8' N8 H8" . . 120.0 ?
C3 C1 N1 . . 108.48(18) ?
C3 C1 C5 . . 114.49(19) ?
N1 C1 C5 . . 136.95(19) ?
N2 C2 N4 . . 121.98(19) ?
N2 C2 C3 . . 110.42(18) ?
N4 C2 C3 . . 127.6(2) ?
C1 C3 C2 . . 106.00(19) ?
C1 C3 C4 . . 111.15(17) ?
C2 C3 C4 . . 142.74(19) ?
N3 C4 C3 . . 100.28(16) ?
N3 C4 H4D . . 111.7 ?
C3 C4 H4D . . 111.7 ?
N3 C4 H4E . . 111.7 ?
C3 C4 H4E . . 111.7 ?
H4D C4 H4E . . 109.5 ?
N3 C5 C1 . . 98.69(16) ?
N3 C5 H5A . . 112.0 ?
C1 C5 H5A . . 112.0 ?
N3 C5 H5B . . 112.0 ?
C1 C5 H5B . . 112.0 ?
H5A C5 H5B . . 109.7 ?
O2 C6 O1 . . 127.0(2) ?
O2 C6 N1 . . 123.8(2) ?
O1 C6 N1 . . 109.18(18) ?
O1 C7 C8 . . 111.1(2) ?
O1 C7 H7A . . 109.4 ?
C8 C7 H7A . . 109.4 ?
O1 C7 H7B . . 109.4 ?
C8 C7 H7B . . 109.4 ?
H7A C7 H7B . . 108.0 ?
C7 C8 H8D . . 109.5 ?
C7 C8 H8E . . 109.5 ?
H8D C8 H8E . . 109.5 ?
C7 C8 H8F . . 109.5 ?
H8D C8 H8F . . 109.5 ?
H8E C8 H8F . . 109.5 ?
O4 C9 N3 . . 123.50(18) ?
O4 C9 O3 . . 126.06(18) ?
N3 C9 O3 . . 110.43(18) ?
O3 C10 C11 . . 102.22(16) ?
O3 C10 C13 . . 108.64(16) ?
C11 C10 C13 . . 111.19(16) ?
O3 C10 C12 . . 111.02(15) ?
C11 C10 C12 . . 110.14(18) ?
C13 C10 C12 . . 113.09(18) ?
C10 C11 H11A . . 109.5 ?
C10 C11 H11B . . 109.5 ?
H11A C11 H11B . . 109.5 ?
C10 C11 H11C . . 109.5 ?
H11A C11 H11C . . 109.5 ?
H11B C11 H11C . . 109.5 ?
C10 C12 H12A . . 109.5 ?
C10 C12 H12B . . 109.5 ?
H12A C12 H12B . . 109.5 ?
C10 C12 H12C . . 109.5 ?
H12A C12 H12C . . 109.5 ?
H12B C12 H12C . . 109.5 ?
C10 C13 H13A . . 109.5 ?
C10 C13 H13B . . 109.5 ?
H13A C13 H13B . . 109.5 ?
C10 C13 H13C . . 109.5 ?
H13A C13 H13C . . 109.5 ?
H13B C13 H13C . . 109.5 ?
N6 C14 N8 . . 122.08(18) ?
N6 C14 C15 . . 110.37(17) ?
N8 C14 C15 . . 127.55(19) ?
C16 C15 C14 . . 106.07(18) ?
C16 C15 C21 . . 111.02(17) ?
C14 C15 C21 . . 142.89(19) ?
C15 C16 N5 . . 108.47(17) ?
C15 C16 C20 . . 114.67(18) ?
N5 C16 C20 . . 136.80(18) ?
O6 C17 O5 . . 126.8(2) ?
O6 C17 N5 . . 124.59(19) ?
O5 C17 N5 . . 108.57(17) ?
O5 C18 C19 . . 110.85(19) ?
O5 C18 H18A . . 109.5 ?
C19 C18 H18A . . 109.5 ?
O5 C18 H18B . . 109.5 ?
C19 C18 H18B . . 109.5 ?
H18A C18 H18B . . 108.1 ?
C18 C19 H19A . . 109.5 ?
C18 C19 H19B . . 109.5 ?
H19A C19 H19B . . 109.5 ?
C18 C19 H19C . . 109.5 ?
H19A C19 H19C . . 109.5 ?
H19B C19 H19C . . 109.5 ?
N7 C20 C16 . . 98.60(15) ?
N7 C20 H20A . . 112.0 ?
C16 C20 H20A . . 112.0 ?
N7 C20 H20B . . 112.0 ?
C16 C20 H20B . . 112.0 ?
H20A C20 H20B . . 109.7 ?
N7 C21 C15 . . 100.59(16) ?
N7 C21 H21A . . 111.7 ?
C15 C21 H21A . . 111.7 ?
N7 C21 H21B . . 111.7 ?
C15 C21 H21B . . 111.7 ?
H21A C21 H21B . . 109.4 ?
O8 C22 N7 . . 124.23(18) ?
O8 C22 O7 . . 126.38(18) ?
N7 C22 O7 . . 109.38(18) ?
O7 C23 C24 . . 110.13(16) ?
O7 C23 C26 . . 101.64(17) ?
C24 C23 C26 . . 109.97(18) ?
O7 C23 C25 . . 109.88(16) ?
C24 C23 C25 . . 112.93(19) ?
C26 C23 C25 . . 111.72(18) ?
C23 C24 H24A . . 109.5 ?
C23 C24 H24B . . 109.5 ?
H24A C24 H24B . . 109.5 ?
C23 C24 H24C . . 109.5 ?
H24A C24 H24C . . 109.5 ?
H24B C24 H24C . . 109.5 ?
C23 C25 H25A . . 109.5 ?
C23 C25 H25B . . 109.5 ?
H25A C25 H25B . . 109.5 ?
C23 C25 H25C . . 109.5 ?
H25A C25 H25C . . 109.5 ?
H25B C25 H25C . . 109.5 ?
C23 C26 H26A . . 109.5 ?
C23 C26 H26B . . 109.5 ?
H26A C26 H26B . . 109.5 ?
C23 C26 H26C . . 109.5 ?
H26A C26 H26C . . 109.5 ?
H26B C26 H26C . . 109.5 ?

loop_
_geom_bond_atom_site_label_1
_geom_bond_atom_site_label_2
_geom_bond_site_symmetry_2
_geom_bond_distance
_geom_bond_publ_flag
O1 C6 . 1.327(3) ?
O1 C7 . 1.447(3) ?
O2 C6 . 1.202(3) ?
O3 C9 . 1.341(2) ?
O3 C10 . 1.473(2) ?
O4 C9 . 1.216(2) ?
O5 C17 . 1.328(2) ?
O5 C18 . 1.442(3) ?
O6 C17 . 1.198(3) ?
O7 C22 . 1.341(2) ?
O7 C23 . 1.471(2) ?
O8 C22 . 1.216(2) ?
N1 C1 . 1.365(3) ?
N1 C6 . 1.379(3) ?
N1 N2 . 1.390(2) ?
N2 C2 . 1.330(3) ?
N3 C9 . 1.336(3) ?
N3 C5 . 1.471(3) ?
N3 C4 . 1.472(2) ?
N4 C2 . 1.347(3) ?
N4 H4" . 0.8999 ?
N4 H4' . 0.8999 ?
N5 C16 . 1.365(3) ?
N5 C17 . 1.373(3) ?
N5 N6 . 1.393(2) ?
N6 C14 . 1.330(3) ?
N7 C22 . 1.339(3) ?
N7 C21 . 1.473(2) ?
N7 C20 . 1.477(3) ?
N8 C14 . 1.338(3) ?
N8 H8' . 0.8600 ?
N8 H8" . 0.8600 ?
C1 C3 . 1.329(3) ?
C1 C5 . 1.482(3) ?
C2 C3 . 1.429(3) ?
C3 C4 . 1.487(3) ?
C4 H4D . 0.9700 ?
C4 H4E . 0.9700 ?
C5 H5A . 0.9700 ?
C5 H5B . 0.9700 ?
C7 C8 . 1.494(4) ?
C7 H7A . 0.9700 ?
C7 H7B . 0.9700 ?
C8 H8D . 0.9600 ?
C8 H8E . 0.9600 ?
C8 H8F . 0.9600 ?
C10 C11 . 1.507(3) ?
C10 C13 . 1.508(3) ?
C10 C12 . 1.509(3) ?
C11 H11A . 0.9600 ?
C11 H11B . 0.9600 ?
C11 H11C . 0.9600 ?
C12 H12A . 0.9600 ?
C12 H12B . 0.9600 ?
C12 H12C . 0.9600 ?
C13 H13A . 0.9600 ?
C13 H13B . 0.9600 ?
C13 H13C . 0.9600 ?
C14 C15 . 1.430(3) ?
C15 C16 . 1.329(3) ?
C15 C21 . 1.486(3) ?
C16 C20 . 1.484(3) ?
C18 C19 . 1.486(4) ?
C18 H18A . 0.9700 ?
C18 H18B . 0.9700 ?
C19 H19A . 0.9600 ?
C19 H19B . 0.9600 ?
C19 H19C . 0.9600 ?
C20 H20A . 0.9700 ?
C20 H20B . 0.9700 ?
C21 H21A . 0.9700 ?
C21 H21B . 0.9700 ?
C23 C24 . 1.504(3) ?
C23 C26 . 1.511(3) ?
C23 C25 . 1.512(3) ?
C24 H24A . 0.9600 ?
C24 H24B . 0.9600 ?
C24 H24C . 0.9600 ?
C25 H25A . 0.9600 ?
C25 H25B . 0.9600 ?
C25 H25C . 0.9600 ?
C26 H26A . 0.9600 ?
C26 H26B . 0.9600 ?
C26 H26C . 0.9600 ?

loop_
_geom_hbond_atom_site_label_D
_geom_hbond_atom_site_label_H
_geom_hbond_atom_site_label_A
_geom_hbond_site_symmetry_A
_geom_hbond_distance_DH
_geom_hbond_distance_HA
_geom_hbond_distance_DA
_geom_hbond_angle_DHA
N8 H8" O4 1_655 0.86 2.25 3.069(3) 160
N8 H8' N2 1_665 0.86 2.26 3.087(3) 163
N4 H4' N6 1_445 0.90 2.25 3.104(3) 157
N4 H4" O8 1_455 0.90 2.36 3.233(3) 163

loop_
_geom_torsion_atom_site_label_1
_geom_torsion_atom_site_label_2
_geom_torsion_atom_site_label_3
_geom_torsion_atom_site_label_4
_geom_torsion_site_symmetry_1
_geom_torsion_site_symmetry_2
_geom_torsion_site_symmetry_3
_geom_torsion_site_symmetry_4
_geom_torsion
_geom_torsion_publ_flag
C1 N1 N2 C2 . . . . -0.5(2) ?
C6 N1 N2 C2 . . . . -178.02(18) ?
C16 N5 N6 C14 . . . . -0.5(2) ?
C17 N5 N6 C14 . . . . -176.67(18) ?
C6 N1 C1 C3 . . . . 177.6(2) ?
N2 N1 C1 C3 . . . . 0.4(2) ?
C6 N1 C1 C5 . . . . -5.9(4) ?
N2 N1 C1 C5 . . . . 176.8(2) ?
N1 N2 C2 N4 . . . . 178.65(18) ?
N1 N2 C2 C3 . . . . 0.4(2) ?
N1 C1 C3 C2 . . . . -0.1(2) ?
C5 C1 C3 C2 . . . . -177.45(17) ?
N1 C1 C3 C4 . . . . 177.00(17) ?
C5 C1 C3 C4 . . . . -0.4(3) ?
N2 C2 C3 C1 . . . . -0.2(2) ?
N4 C2 C3 C1 . . . . -178.3(2) ?
N2 C2 C3 C4 . . . . -175.7(3) ?
N4 C2 C3 C4 . . . . 6.1(4) ?
C9 N3 C4 C3 . . . . -165.54(18) ?
C5 N3 C4 C3 . . . . 7.5(2) ?
C1 C3 C4 N3 . . . . -4.2(2) ?
C2 C3 C4 N3 . . . . 171.2(3) ?
C9 N3 C5 C1 . . . . 165.14(19) ?
C4 N3 C5 C1 . . . . -7.6(2) ?
C3 C1 C5 N3 . . . . 4.7(2) ?
N1 C1 C5 N3 . . . . -171.7(2) ?
C7 O1 C6 O2 . . . . 4.9(3) ?
C7 O1 C6 N1 . . . . -174.19(18) ?
C1 N1 C6 O2 . . . . -178.0(2) ?
N2 N1 C6 O2 . . . . -0.9(3) ?
C1 N1 C6 O1 . . . . 1.1(3) ?
N2 N1 C6 O1 . . . . 178.17(16) ?
C6 O1 C7 C8 . . . . -86.4(2) ?
C5 N3 C9 O4 . . . . 179.44(19) ?
C4 N3 C9 O4 . . . . -8.2(3) ?
C5 N3 C9 O3 . . . . -2.0(3) ?
C4 N3 C9 O3 . . . . 170.39(16) ?
C10 O3 C9 O4 . . . . -3.2(3) ?
C10 O3 C9 N3 . . . . 178.21(16) ?
C9 O3 C10 C11 . . . . 175.42(17) ?
C9 O3 C10 C13 . . . . -67.0(2) ?
C9 O3 C10 C12 . . . . 58.0(2) ?
N5 N6 C14 N8 . . . . -179.34(19) ?
N5 N6 C14 C15 . . . . 0.6(2) ?
N6 C14 C15 C16 . . . . -0.5(2) ?
N8 C14 C15 C16 . . . . 179.4(2) ?
N6 C14 C15 C21 . . . . -179.0(3) ?
N8 C14 C15 C21 . . . . 0.9(4) ?
C14 C15 C16 N5 . . . . 0.2(2) ?
C21 C15 C16 N5 . . . . 179.20(16) ?
C14 C15 C16 C20 . . . . -177.62(17) ?
C21 C15 C16 C20 . . . . 1.4(3) ?
C17 N5 C16 C15 . . . . 175.96(19) ?
N6 N5 C16 C15 . . . . 0.2(2) ?
C17 N5 C16 C20 . . . . -7.0(4) ?
N6 N5 C16 C20 . . . . 177.3(2) ?
C18 O5 C17 O6 . . . . 0.6(3) ?
C18 O5 C17 N5 . . . . -179.03(17) ?
C16 N5 C17 O6 . . . . -180.0(2) ?
N6 N5 C17 O6 . . . . -4.6(3) ?
C16 N5 C17 O5 . . . . -0.4(3) ?
N6 N5 C17 O5 . . . . 175.03(16) ?
C17 O5 C18 C19 . . . . 86.1(3) ?
C22 N7 C20 C16 . . . . -166.46(18) ?
C21 N7 C20 C16 . . . . 7.7(2) ?
C15 C16 C20 N7 . . . . -5.4(2) ?
N5 C16 C20 N7 . . . . 177.7(2) ?
C22 N7 C21 C15 . . . . 167.14(18) ?
C20 N7 C21 C15 . . . . -7.1(2) ?
C16 C15 C21 N7 . . . . 3.3(2) ?
C14 C15 C21 N7 . . . . -178.2(3) ?
C21 N7 C22 O8 . . . . -0.6(3) ?
C20 N7 C22 O8 . . . . 173.13(19) ?
C21 N7 C22 O7 . . . . -179.94(16) ?
C20 N7 C22 O7 . . . . -6.2(3) ?
C23 O7 C22 O8 . . . . 12.3(3) ?
C23 O7 C22 N7 . . . . -168.41(16) ?
C22 O7 C23 C24 . . . . 55.5(2) ?
C22 O7 C23 C26 . . . . 172.01(17) ?
C22 O7 C23 C25 . . . . -69.6(2) ?
